data_9010417
loop_
_publ_author_name
'Ventruti, G.'
'Zema, M.'
'Scordari, F.'
'Pedrazzi, G.'

_publ_section_title
;
 Thermal behavior of a Ti-rich phlogopite from Mt. Vulture (Potenza, Italy):
 An in situ X-ray single-crystal diffraction study
 Sample: T = 298 K
;
_journal_name_full 'American Mineralogist'
_journal_page_first 632
_journal_page_last 643
_journal_paper_doi 10.2138/am.2008.2700
_journal_volume 93
_journal_year 2008
_chemical_compound_source 'trioctahedral mica, Cava St. Antonia, Mt. Vulture, Potenza, Italy'
_chemical_formula_sum 'Al1.226 Fe0.797 H1.187 K Mg2.203 O12 Si2.698'
_chemical_name_mineral Phlogopite
_space_group_IT_number 12
_symmetry_space_group_name_Hall '-C 2y'
_symmetry_space_group_name_H-M 'C 1 2/m 1'
_cell_angle_alpha 90
_cell_angle_beta 100.031
_cell_angle_gamma 90
_cell_length_a 5.3365
_cell_length_b 9.2438
_cell_length_c 10.2331
_cell_formula_units_Z 2
_cell_volume 497.078
_database_code_amcsd 0004549
_diffrn_ambient_temperature 298
_exptl_crystal_density_diffrn 2.934
_cod_original_formula_sum 'K (Mg2.203 Fe.797) Si2.698 Al1.226 O12 H1.187'
_cod_database_code 9010417

loop_
_space_group_symop_operation_xyz
x,y,z
1/2+x,1/2+y,z
x,-y,z
1/2+x,1/2-y,z
-x,y,-z
1/2-x,1/2+y,-z
-x,-y,-z
1/2-x,1/2-y,-z

loop_
_atom_site_aniso_label
_atom_site_aniso_U_11
_atom_site_aniso_U_22
_atom_site_aniso_U_33
_atom_site_aniso_U_12
_atom_site_aniso_U_13
_atom_site_aniso_U_23
K 0.03160 0.03040 0.03100 0.00000 0.00590 0.00000
MgM1 0.00870 0.00680 0.01360 0.00000 0.00360 0.00000
FeM1 0.00870 0.00680 0.01360 0.00000 0.00360 0.00000
MgM2 0.00740 0.01160 0.01230 0.00000 0.00180 0.00000
FeM2 0.00740 0.01160 0.01230 0.00000 0.00180 0.00000
Si 0.00874 0.00819 0.01100 0.00008 0.00215 0.00005
Al 0.00874 0.00819 0.01100 0.00008 0.00215 0.00005
O1 0.01780 0.02350 0.01580 -0.00630 0.00470 -0.00310
O2 0.02650 0.01280 0.01590 0.00000 0.00010 0.00000
O3 0.01140 0.01090 0.01080 -0.00020 0.00220 -0.00030
O4 0.01150 0.01320 0.01160 0.00000 0.00190 0.00000

loop_
_atom_site_label
_atom_site_fract_x
_atom_site_fract_y
_atom_site_fract_z
_atom_site_occupancy
_atom_site_U_iso_or_equiv
K 0.00000 0.50000 0.00000 1.02530 0.03090
MgM1 0.00000 0.00000 0.50000 0.73810 0.00960
FeM1 0.00000 0.00000 0.50000 0.26190 0.00960
MgM2 0.00000 0.33517 0.50000 0.73260 0.01050
FeM2 0.00000 0.33517 0.50000 0.26740 0.01050
Si 0.07523 0.16684 0.22587 0.67450 0.00930
Al 0.07523 0.16684 0.22587 0.30660 0.00930
O1 0.33016 0.22599 0.16870 1.00000 0.01880
O2 0.00800 0.00000 0.16946 1.00000 0.01880
O3 0.13081 0.16746 0.39157 1.00000 0.01090
O4 0.13192 0.50000 0.39889 1.00000 0.01210
H 0.11300 0.50000 0.32500 0.59360 0.01210

loop_
_cod_related_entry_id
_cod_related_entry_database
_cod_related_entry_code
1 AMCSD 0004549
